data_1506779
loop_
_publ_author_name
'Matharu, Daljit S.'
'Morris, David J.'
'Kawamoto, Aparecida M.'
'Clarkson, Guy J.'
'Wills, Martin'

_publ_section_title
;
 A stereochemically well-defined rhodium(III) catalyst for asymmetric
 transfer hydrogenation of ketones.
;
_journal_issue 24
_journal_name_full 'Organic letters'
_journal_page_first 5489
_journal_page_last 5491
_journal_paper_doi 10.1021/ol052559f
_journal_volume 7
_journal_year 2005
_chemical_absolute_configuration rmad
_chemical_formula_sum 'C40 H41 Cl10 N2 O2 Rh S'
_chemical_formula_weight 1071.22
_chemical_name_systematic
; 
 ? 
;
_space_group_IT_number 19
_symmetry_cell_setting orthorhombic
_symmetry_space_group_name_Hall 'P 2ac 2ab'
_symmetry_space_group_name_H-M 'P 21 21 21'
_atom_sites_solution_hydrogens geom
_atom_sites_solution_primary direct
_atom_sites_solution_secondary difmap
_audit_creation_method SHELXL-97
_cell_angle_alpha 90.00
_cell_angle_beta 90.00
_cell_angle_gamma 90.00
_cell_formula_units_Z 4
_cell_length_a 14.219(9)
_cell_length_b 17.256(10)
_cell_length_c 19.305(12)
_cell_measurement_reflns_used 6829
_cell_measurement_temperature 180(2)
_cell_measurement_theta_max 25.958
_cell_measurement_theta_min 2.134
_cell_volume 4737(5)
_computing_cell_refinement 'SAINT (Siemens, 1995)'
_computing_data_collection 'SMART (Siemens, 1994)'
_computing_data_reduction 'SAINT (Siemens, 1995)'
_computing_molecular_graphics 'SHELXTL (Sheldrick, 1997)'
_computing_publication_material 'SHELXTL (Sheldrick, 1997)'
_computing_structure_refinement 'SHELXL-97 (Sheldrick, 1997)'
_computing_structure_solution 'SHELXS-97 (Sheldrick, 1990)'
_diffrn_ambient_temperature 180(2)
_diffrn_detector_area_resol_mean 8.192
_diffrn_measured_fraction_theta_full 0.980
_diffrn_measured_fraction_theta_max 0.902
_diffrn_measurement_device_type 'Siemens SMART diffractometer'
_diffrn_measurement_method '\w scans'
_diffrn_radiation_monochromator graphite
_diffrn_radiation_source 'fine-focus sealed tube'
_diffrn_radiation_type MoK\a
_diffrn_radiation_wavelength 0.71073
_diffrn_reflns_av_R_equivalents 0.0945
_diffrn_reflns_av_sigmaI/netI 0.1216
_diffrn_reflns_limit_h_max 19
_diffrn_reflns_limit_h_min -19
_diffrn_reflns_limit_k_max 20
_diffrn_reflns_limit_k_min -22
_diffrn_reflns_limit_l_max 22
_diffrn_reflns_limit_l_min -25
_diffrn_reflns_number 28821
_diffrn_reflns_theta_full 26.50
_diffrn_reflns_theta_max 29.22
_diffrn_reflns_theta_min 1.86
_diffrn_standards_decay_% nil
_exptl_absorpt_coefficient_mu 1.004
_exptl_absorpt_correction_T_max 0.9062
_exptl_absorpt_correction_T_min 0.5516
_exptl_absorpt_correction_type multi-scan
_exptl_absorpt_process_details 'SADABS (Sheldrick, 1996)'
_exptl_crystal_colour orange
_exptl_crystal_density_diffrn 1.502
_exptl_crystal_density_method 'not measured'
_exptl_crystal_description block
_exptl_crystal_F_000 2168
_exptl_crystal_size_max 0.40
_exptl_crystal_size_mid 0.18
_exptl_crystal_size_min 0.10
_refine_diff_density_max 1.169
_refine_diff_density_min -1.242
_refine_diff_density_rms 0.112
_refine_ls_abs_structure_details 'Flack H D (1983), Acta Cryst. A39, 876-881'
_refine_ls_abs_structure_Flack 0.06(4)
_refine_ls_extinction_method none
_refine_ls_goodness_of_fit_ref 0.973
_refine_ls_hydrogen_treatment mixed
_refine_ls_matrix_type full
_refine_ls_number_parameters 545
_refine_ls_number_reflns 11194
_refine_ls_number_restraints 9
_refine_ls_restrained_S_all 0.974
_refine_ls_R_factor_all 0.1300
_refine_ls_R_factor_gt 0.0570
_refine_ls_shift/su_max 0.001
_refine_ls_shift/su_mean 0.000
_refine_ls_structure_factor_coef Fsqd
_refine_ls_weighting_details 'calc w=1/[\s^2^(Fo^2^)+(0.0821P)^2^+0.0000P] where P=(Fo^2^+2Fc^2^)/3'
_refine_ls_weighting_scheme calc
_refine_ls_wR_factor_gt 0.1279
_refine_ls_wR_factor_ref 0.1641
_reflns_number_gt 6134
_reflns_number_total 11194
_reflns_threshold_expression >2sigma(I)
_cod_data_source_file ol052559fsi20051025_053305.cif
_cod_data_source_block dm2
_cod_depositor_comments
;
The following automatic conversions were performed:

'_symmetry_cell_setting' value 'Orthorhombic' changed to
'orthorhombic' according to
/home/saulius/struct/CIF-dictionaries/cif_core.dic dictionary named
'cif_core.dic' version 2.4.1 from 2010-06-29.

Automatic conversion script
Id: cif_fix_values 1715 2011-07-08 13:25:40Z adriana 
;
_cod_original_sg_symbol_H-M P2(1)2(1)2(1)
_cod_database_code 1506779

loop_
_symmetry_equiv_pos_as_xyz
'x, y, z'
'-x+1/2, -y, z+1/2'
'-x, y+1/2, -z+1/2'
'x+1/2, -y+1/2, -z'

loop_
_atom_site_label
_atom_site_type_symbol
_atom_site_fract_x
_atom_site_fract_y
_atom_site_fract_z
_atom_site_U_iso_or_equiv
_atom_site_adp_type
_atom_site_occupancy
_atom_site_symmetry_multiplicity
_atom_site_calc_flag
_atom_site_refinement_flags
_atom_site_disorder_assembly
_atom_site_disorder_group
Rh1 Rh 0.87516(3) 0.63421(3) 0.58717(2) 0.03960(14) Uani 1 1 d . . .
Cl1 Cl 1.01014(11) 0.61586(11) 0.66499(7) 0.0473(4) Uani 1 1 d . . .
C1 C 1.0743(12) 0.7176(9) 0.1755(5) 0.155(7) Uani 1 1 d . . .
H1A H 1.0113 0.7240 0.1558 0.232 Uiso 1 1 calc R . .
H1B H 1.1054 0.6732 0.1536 0.232 Uiso 1 1 calc R . .
H1C H 1.1113 0.7646 0.1671 0.232 Uiso 1 1 calc R . .
C2 C 1.0668(10) 0.7040(8) 0.2508(5) 0.098(4) Uani 1 1 d . . .
C3 C 1.0071(10) 0.7411(7) 0.2932(5) 0.099(4) Uani 1 1 d . . .
H3A H 0.9655 0.7786 0.2743 0.119 Uiso 1 1 calc R . .
C4 C 1.0042(7) 0.7262(5) 0.3647(4) 0.068(2) Uani 1 1 d . . .
H4A H 0.9601 0.7535 0.3925 0.082 Uiso 1 1 calc R . .
C5 C 1.0605(5) 0.6758(5) 0.3941(4) 0.055(2) Uani 1 1 d . . .
C6 C 1.1270(6) 0.6349(5) 0.3548(4) 0.071(2) Uani 1 1 d . . .
H6A H 1.1699 0.5991 0.3748 0.085 Uiso 1 1 calc R . .
C7 C 1.1254(9) 0.6514(8) 0.2816(5) 0.108(5) Uani 1 1 d . . .
H7A H 1.1680 0.6239 0.2528 0.129 Uiso 1 1 calc R . .
S8 S 1.05178(11) 0.65627(11) 0.48501(8) 0.0464(4) Uani 1 1 d . . .
O8B O 1.1343(3) 0.6130(3) 0.5031(2) 0.0588(13) Uani 1 1 d . . .
O8A O 1.0401(3) 0.7313(3) 0.5162(2) 0.0534(12) Uani 1 1 d . . .
N9 N 0.9565(3) 0.6091(3) 0.4958(2) 0.0363(12) Uani 1 1 d . . .
C10 C 0.9633(5) 0.5256(4) 0.4804(3) 0.0422(15) Uani 1 1 d . . .
H10A H 1.0203 0.5043 0.5040 0.051 Uiso 1 1 calc R . .
C11 C 0.8743(6) 0.4868(4) 0.5121(3) 0.0447(15) Uani 1 1 d . . .
H11A H 0.8175 0.5075 0.4878 0.054 Uiso 1 1 calc R . .
N12 N 0.8712(4) 0.5121(3) 0.5855(3) 0.0461(12) Uani 1 1 d . . .
H12 H 0.924(6) 0.479(4) 0.604(4) 0.069 Uiso 1 1 d . . .
C13 C 0.7923(5) 0.4776(4) 0.6268(3) 0.0513(18) Uani 1 1 d . . .
H13A H 0.7982 0.4949 0.6754 0.062 Uiso 1 1 calc R . .
H13B H 0.7987 0.4204 0.6262 0.062 Uiso 1 1 calc R . .
C14 C 0.6954(5) 0.4987(4) 0.6006(3) 0.0424(15) Uani 1 1 d . . .
C15 C 0.6308(6) 0.4389(4) 0.5914(3) 0.0565(18) Uani 1 1 d . . .
H15A H 0.6490 0.3873 0.6021 0.068 Uiso 1 1 calc R . .
C16 C 0.5403(6) 0.4528(5) 0.5670(4) 0.062(2) Uani 1 1 d . . .
H16A H 0.4965 0.4115 0.5630 0.075 Uiso 1 1 calc R . .
C17 C 0.5156(6) 0.5256(5) 0.5489(4) 0.064(2) Uani 1 1 d . . .
H17A H 0.4552 0.5349 0.5296 0.076 Uiso 1 1 calc R . .
C18 C 0.5762(5) 0.5858(5) 0.5581(4) 0.0529(19) Uani 1 1 d . . .
H18A H 0.5571 0.6370 0.5465 0.063 Uiso 1 1 calc R . .
C19 C 0.6667(4) 0.5727(4) 0.5847(3) 0.0404(14) Uani 1 1 d . . .
C20 C 0.7275(4) 0.6426(4) 0.5932(3) 0.0396(13) Uani 1 1 d . . .
C21 C 0.7602(4) 0.6903(4) 0.5371(3) 0.0421(16) Uani 1 1 d . . .
C22 C 0.8175(5) 0.7499(4) 0.5661(4) 0.0490(18) Uani 1 1 d . . .
C23 C 0.8218(5) 0.7372(4) 0.6402(4) 0.0507(18) Uani 1 1 d . . .
C24 C 0.7673(4) 0.6709(4) 0.6568(3) 0.0437(16) Uani 1 1 d . . .
C25 C 0.7482(5) 0.6433(5) 0.7286(3) 0.0586(19) Uani 1 1 d . . .
H25A H 0.7267 0.6869 0.7570 0.088 Uiso 1 1 calc R . .
H25B H 0.8060 0.6218 0.7485 0.088 Uiso 1 1 calc R . .
H25C H 0.6995 0.6032 0.7274 0.088 Uiso 1 1 calc R . .
C26 C 0.8772(7) 0.7853(5) 0.6893(4) 0.067(2) Uani 1 1 d . . .
H26A H 0.8450 0.8348 0.6968 0.100 Uiso 1 1 calc R . .
H26B H 0.9399 0.7949 0.6700 0.100 Uiso 1 1 calc R . .
H26C H 0.8833 0.7579 0.7336 0.100 Uiso 1 1 calc R . .
C27 C 0.8582(5) 0.8168(4) 0.5290(4) 0.063(2) Uani 1 1 d . . .
H27A H 0.8204 0.8631 0.5383 0.094 Uiso 1 1 calc R . .
H27B H 0.8585 0.8063 0.4791 0.094 Uiso 1 1 calc R . .
H27C H 0.9228 0.8254 0.5449 0.094 Uiso 1 1 calc R . .
C28 C 0.7374(5) 0.6809(5) 0.4619(3) 0.055(2) Uani 1 1 d . . .
H28A H 0.6891 0.7186 0.4486 0.083 Uiso 1 1 calc R . .
H28B H 0.7139 0.6283 0.4535 0.083 Uiso 1 1 calc R . .
H28C H 0.7942 0.6896 0.4342 0.083 Uiso 1 1 calc R . .
C29 C 0.8754(7) 0.3993(4) 0.5045(3) 0.0567(18) Uani 1 1 d . . .
C30 C 0.7983(7) 0.3659(6) 0.4749(5) 0.086(3) Uani 1 1 d . . .
H30A H 0.7484 0.3963 0.4566 0.103 Uiso 1 1 calc R . .
C31 C 0.7961(12) 0.2819(8) 0.4726(8) 0.126(6) Uani 1 1 d . . .
H31A H 0.7418 0.2562 0.4554 0.152 Uiso 1 1 calc R . .
C32 C 0.8663(15) 0.2419(8) 0.4936(8) 0.121(6) Uani 1 1 d . . .
H32A H 0.8637 0.1872 0.4884 0.145 Uiso 1 1 calc R . .
C33 C 0.9438(14) 0.2730(7) 0.5225(7) 0.126(5) Uani 1 1 d . . .
H33A H 0.9940 0.2414 0.5384 0.151 Uiso 1 1 calc R . .
C34 C 0.9474(8) 0.3580(5) 0.5283(5) 0.089(3) Uani 1 1 d . . .
H34A H 1.0001 0.3829 0.5488 0.106 Uiso 1 1 calc R . .
C35 C 0.9690(4) 0.5064(4) 0.4033(3) 0.0447(16) Uani 1 1 d . . .
C36 C 1.0364(6) 0.4541(5) 0.3792(4) 0.066(2) Uani 1 1 d . . .
H36A H 1.0774 0.4287 0.4107 0.079 Uiso 1 1 calc R . .
C37 C 1.0424(7) 0.4400(5) 0.3092(4) 0.074(2) Uani 1 1 d . . .
H37A H 1.0892 0.4054 0.2926 0.088 Uiso 1 1 calc R . .
C38 C 0.9834(6) 0.4739(5) 0.2633(4) 0.068(2) Uani 1 1 d . . .
H38A H 0.9891 0.4636 0.2151 0.082 Uiso 1 1 calc R . .
C39 C 0.9167(6) 0.5225(5) 0.2865(4) 0.068(2) Uani 1 1 d . . .
H39A H 0.8742 0.5455 0.2546 0.082 Uiso 1 1 calc R . .
C40 C 0.9089(5) 0.5396(4) 0.3574(3) 0.0478(17) Uani 1 1 d . . .
H40A H 0.8617 0.5743 0.3732 0.057 Uiso 1 1 calc R . .
Cl01 Cl 1.2488(3) 0.4536(2) 0.5380(2) 0.1344(13) Uani 1 1 d . . .
C01 C 1.1985(7) 0.4952(7) 0.6135(5) 0.100(4) Uani 1 1 d . . .
H01A H 1.1528 0.5359 0.5984 0.120 Uiso 1 1 calc R . .
Cl02 Cl 1.1388(3) 0.4287(2) 0.6605(2) 0.1471(14) Uani 1 1 d . . .
Cl03 Cl 1.2900(3) 0.5413(3) 0.6580(2) 0.1752(19) Uani 1 1 d . . .
C04 C 1.1737(10) 0.7388(8) 0.7551(8) 0.096(6) Uani 0.650(11) 1 d PD A 1
H04A H 1.1489 0.6997 0.7216 0.115 Uiso 0.650(11) 1 calc PR A 1
Cl04 Cl 1.2482(5) 0.8103(5) 0.7195(3) 0.136(3) Uani 0.650(11) 1 d PD A 1
Cl05 Cl 1.0849(4) 0.7979(4) 0.7989(3) 0.117(2) Uani 0.650(11) 1 d PD A 1
Cl06 Cl 1.2362(10) 0.7005(8) 0.8271(7) 0.216(6) Uani 0.650(11) 1 d PD A 1
C04A C 1.173(2) 0.720(2) 0.7200(18) 0.37(7) Uiso 0.350(11) 1 d PD A 2
H04B H 1.1358 0.6894 0.6857 0.445 Uiso 0.350(11) 1 calc PR A 2
Cl4A Cl 1.135(2) 0.8145(14) 0.741(2) 0.44(3) Uani 0.350(11) 1 d PD A 2
Cl5A Cl 1.1895(14) 0.6809(14) 0.8077(11) 0.180(9) Uani 0.350(11) 1 d PD A 2
Cl6A Cl 1.2943(16) 0.730(2) 0.7078(11) 0.34(2) Uani 0.350(11) 1 d PD A 2
Cl07 Cl 0.9300(5) 0.4620(3) 0.8251(3) 0.235(3) Uani 1 1 d . . .
C07 C 0.9996(11) 0.5401(8) 0.8323(6) 0.130(5) Uani 1 1 d . . .
H07A H 1.0141 0.5588 0.7845 0.156 Uiso 1 1 calc R . .
Cl08 Cl 1.1078(4) 0.5124(3) 0.8718(2) 0.1769(18) Uani 1 1 d . . .
Cl09 Cl 0.9492(3) 0.6146(2) 0.87618(17) 0.1432(13) Uani 1 1 d . . .

loop_
_atom_site_aniso_label
_atom_site_aniso_U_11
_atom_site_aniso_U_22
_atom_site_aniso_U_33
_atom_site_aniso_U_23
_atom_site_aniso_U_13
_atom_site_aniso_U_12
Rh1 0.0334(2) 0.0500(3) 0.0354(2) -0.0032(2) 0.0022(2) 0.0016(2)
Cl1 0.0383(8) 0.0728(13) 0.0309(7) -0.0059(7) -0.0084(6) 0.0096(8)
C1 0.252(18) 0.176(13) 0.037(5) -0.010(6) 0.001(8) -0.100(12)
C2 0.131(11) 0.110(10) 0.052(6) 0.000(6) 0.004(7) -0.046(8)
C3 0.167(12) 0.087(8) 0.044(5) -0.001(5) -0.001(6) -0.052(8)
C4 0.085(6) 0.069(6) 0.051(4) 0.010(4) -0.003(4) 0.000(5)
C5 0.048(4) 0.067(5) 0.048(4) -0.002(4) 0.016(3) -0.023(4)
C6 0.050(4) 0.097(6) 0.066(4) -0.022(5) 0.015(4) -0.033(6)
C7 0.109(8) 0.143(11) 0.070(6) -0.059(7) 0.051(6) -0.086(9)
S8 0.0342(9) 0.0618(13) 0.0433(9) -0.0070(8) 0.0031(7) -0.0047(8)
O8B 0.033(2) 0.077(4) 0.067(3) 0.004(2) -0.001(2) 0.001(2)
O8A 0.044(3) 0.068(3) 0.049(3) -0.012(2) 0.008(2) -0.017(2)
N9 0.034(3) 0.037(3) 0.037(3) -0.004(2) 0.006(2) 0.001(2)
C10 0.041(4) 0.042(4) 0.043(3) -0.004(3) -0.001(3) -0.001(3)
C11 0.048(4) 0.047(4) 0.040(3) -0.006(3) 0.000(4) 0.003(4)
N12 0.040(3) 0.065(4) 0.034(2) 0.004(3) 0.007(3) 0.006(3)
C13 0.064(5) 0.056(5) 0.034(3) 0.004(3) 0.015(3) -0.001(4)
C14 0.047(4) 0.046(4) 0.034(3) 0.003(3) 0.007(3) -0.003(3)
C15 0.073(5) 0.054(4) 0.042(3) 0.003(3) 0.014(4) -0.015(4)
C16 0.064(5) 0.070(6) 0.052(4) -0.002(4) 0.006(4) -0.029(4)
C17 0.051(5) 0.066(6) 0.074(5) 0.008(4) -0.015(4) -0.008(4)
C18 0.040(4) 0.068(5) 0.051(4) 0.008(4) -0.002(3) -0.005(4)
C19 0.037(3) 0.054(4) 0.030(3) 0.004(3) 0.003(3) -0.001(3)
C20 0.032(3) 0.043(4) 0.043(3) 0.001(3) 0.004(3) 0.001(3)
C21 0.029(3) 0.051(4) 0.047(4) 0.003(3) -0.001(3) 0.014(3)
C22 0.030(3) 0.060(5) 0.057(4) -0.008(3) 0.006(3) 0.000(3)
C23 0.041(4) 0.050(5) 0.062(4) -0.013(4) 0.005(3) 0.002(3)
C24 0.033(3) 0.058(5) 0.040(3) 0.001(3) 0.007(3) -0.002(3)
C25 0.055(4) 0.080(6) 0.040(3) -0.011(4) 0.004(3) 0.000(4)
C26 0.063(5) 0.060(5) 0.077(5) -0.030(4) 0.002(5) 0.004(5)
C27 0.046(5) 0.058(5) 0.085(6) 0.013(4) 0.016(4) -0.007(4)
C28 0.047(4) 0.077(6) 0.041(4) -0.004(4) 0.010(3) 0.023(4)
C29 0.085(5) 0.039(4) 0.045(4) 0.001(3) 0.018(4) -0.013(5)
C30 0.101(7) 0.065(6) 0.092(6) -0.032(5) 0.042(6) -0.027(6)
C31 0.149(14) 0.090(10) 0.140(12) -0.053(9) 0.072(11) -0.037(9)
C32 0.193(17) 0.058(8) 0.113(10) -0.027(7) 0.084(12) -0.023(11)
C33 0.209(17) 0.059(8) 0.110(10) 0.014(7) 0.055(11) 0.030(9)
C34 0.131(8) 0.049(6) 0.085(6) 0.009(5) -0.004(6) 0.031(6)
C35 0.041(4) 0.050(4) 0.043(4) -0.004(3) 0.006(3) -0.003(3)
C36 0.066(5) 0.072(6) 0.059(5) -0.004(4) 0.011(4) 0.011(4)
C37 0.079(6) 0.079(6) 0.063(5) -0.024(5) 0.016(5) 0.001(5)
C38 0.074(6) 0.083(6) 0.047(4) -0.021(4) 0.015(4) -0.010(5)
C39 0.076(6) 0.079(6) 0.050(5) -0.010(4) -0.003(4) -0.011(5)
C40 0.047(4) 0.056(5) 0.040(4) -0.009(3) -0.004(3) 0.000(3)
Cl01 0.129(3) 0.139(3) 0.135(3) -0.007(2) 0.008(2) 0.060(2)
C01 0.060(6) 0.166(11) 0.073(6) 0.022(6) -0.008(5) 0.024(7)
Cl02 0.125(3) 0.158(3) 0.158(3) 0.079(3) 0.009(3) 0.023(2)
Cl03 0.101(2) 0.288(6) 0.137(3) -0.013(3) -0.043(2) -0.024(3)
C04 0.114(14) 0.080(13) 0.093(12) -0.001(10) 0.001(10) -0.031(10)
Cl04 0.122(5) 0.192(7) 0.095(4) 0.014(4) 0.038(3) -0.059(5)
Cl05 0.087(3) 0.161(6) 0.104(4) -0.045(3) 0.005(3) -0.040(3)
Cl06 0.211(12) 0.234(13) 0.203(11) 0.086(10) 0.048(10) 0.071(10)
Cl4A 0.44(5) 0.27(3) 0.62(7) 0.10(3) -0.35(5) -0.22(3)
Cl5A 0.154(14) 0.26(2) 0.130(11) 0.025(11) 0.006(10) -0.104(14)
Cl6A 0.25(2) 0.54(5) 0.22(2) 0.22(3) 0.126(19) 0.16(3)
Cl07 0.306(7) 0.140(4) 0.260(6) 0.025(4) -0.097(6) -0.110(4)
C07 0.208(14) 0.118(10) 0.064(6) 0.008(6) -0.020(8) -0.053(10)
Cl08 0.217(5) 0.159(4) 0.155(4) 0.051(3) -0.032(4) 0.003(4)
Cl09 0.188(4) 0.136(3) 0.106(2) -0.020(2) -0.019(2) -0.007(3)

loop_
_atom_type_symbol
_atom_type_description
_atom_type_scat_dispersion_real
_atom_type_scat_dispersion_imag
_atom_type_scat_source
C C 0.0033 0.0016 'International Tables Vol C Tables 4.2.6.8 and 6.1.1.4'
H H 0.0000 0.0000 'International Tables Vol C Tables 4.2.6.8 and 6.1.1.4'
N N 0.0061 0.0033 'International Tables Vol C Tables 4.2.6.8 and 6.1.1.4'
O O 0.0106 0.0060 'International Tables Vol C Tables 4.2.6.8 and 6.1.1.4'
S S 0.1246 0.1234 'International Tables Vol C Tables 4.2.6.8 and 6.1.1.4'
Cl Cl 0.1484 0.1585 'International Tables Vol C Tables 4.2.6.8 and 6.1.1.4'
Rh Rh -1.1178 0.9187 'International Tables Vol C Tables 4.2.6.8 and 6.1.1.4'

loop_
_geom_angle_atom_site_label_1
_geom_angle_atom_site_label_2
_geom_angle_atom_site_label_3
_geom_angle
C20 Rh1 N12 92.4(2)
C20 Rh1 C21 39.7(2)
N12 Rh1 C21 115.2(3)
C20 Rh1 C24 39.6(2)
N12 Rh1 C24 106.6(2)
C21 Rh1 C24 66.4(3)
C20 Rh1 N9 126.5(2)
N12 Rh1 N9 78.51(19)
C21 Rh1 N9 97.6(2)
C24 Rh1 N9 163.9(2)
C20 Rh1 C23 64.7(3)
N12 Rh1 C23 144.1(2)
C21 Rh1 C23 65.0(3)
C24 Rh1 C23 38.3(3)
N9 Rh1 C23 137.2(2)
C20 Rh1 C22 64.9(2)
N12 Rh1 C22 153.6(2)
C21 Rh1 C22 38.5(3)
C24 Rh1 C22 65.1(3)
N9 Rh1 C22 103.4(2)
C23 Rh1 C22 38.6(3)
C20 Rh1 Cl1 138.83(17)
N12 Rh1 Cl1 84.37(17)
C21 Rh1 Cl1 159.15(19)
C24 Rh1 Cl1 102.38(19)
N9 Rh1 Cl1 93.18(15)
C23 Rh1 Cl1 95.1(2)
C22 Rh1 Cl1 121.44(19)
C2 C1 H1A 109.5
C2 C1 H1B 109.5
H1A C1 H1B 109.5
C2 C1 H1C 109.5
H1A C1 H1C 109.5
H1B C1 H1C 109.5
C3 C2 C7 115.9(10)
C3 C2 C1 124.8(15)
C7 C2 C1 119.3(14)
C2 C3 C4 122.1(12)
C2 C3 H3A 119.0
C4 C3 H3A 119.0
C5 C4 C3 121.9(10)
C5 C4 H4A 119.0
C3 C4 H4A 119.0
C4 C5 C6 120.7(8)
C4 C5 S8 120.5(6)
C6 C5 S8 118.8(7)
C5 C6 C7 114.9(10)
C5 C6 H6A 122.6
C7 C6 H6A 122.6
C2 C7 C6 124.5(11)
C2 C7 H7A 117.7
C6 C7 H7A 117.7
O8B S8 O8A 117.4(3)
O8B S8 N9 113.5(3)
O8A S8 N9 107.8(3)
O8B S8 C5 106.3(3)
O8A S8 C5 104.4(3)
N9 S8 C5 106.5(3)
C10 N9 S8 114.6(4)
C10 N9 Rh1 113.4(4)
S8 N9 Rh1 117.5(3)
N9 C10 C35 114.4(5)
N9 C10 C11 106.7(5)
C35 C10 C11 109.5(5)
N9 C10 H10A 108.7
C35 C10 H10A 108.7
C11 C10 H10A 108.7
N12 C11 C29 112.7(5)
N12 C11 C10 105.9(5)
C29 C11 C10 112.4(6)
N12 C11 H11A 108.6
C29 C11 H11A 108.6
C10 C11 H11A 108.6
C11 N12 C13 114.4(6)
C11 N12 Rh1 107.9(4)
C13 N12 Rh1 114.2(4)
C11 N12 H12 99(4)
C13 N12 H12 98(4)
Rh1 N12 H12 122(4)
N12 C13 C14 114.1(5)
N12 C13 H13A 108.7
C14 C13 H13A 108.7
N12 C13 H13B 108.7
C14 C13 H13B 108.7
H13A C13 H13B 107.6
C19 C14 C15 117.7(6)
C19 C14 C13 124.7(6)
C15 C14 C13 117.7(6)
C16 C15 C14 121.6(7)
C16 C15 H15A 119.2
C14 C15 H15A 119.2
C17 C16 C15 119.3(7)
C17 C16 H16A 120.4
C15 C16 H16A 120.4
C16 C17 C18 120.8(8)
C16 C17 H17A 119.6
C18 C17 H17A 119.6
C17 C18 C19 120.3(7)
C17 C18 H18A 119.8
C19 C18 H18A 119.8
C14 C19 C18 120.3(6)
C14 C19 C20 123.6(6)
C18 C19 C20 116.1(6)
C24 C20 C21 108.7(6)
C24 C20 C19 126.7(6)
C21 C20 C19 124.5(6)
C24 C20 Rh1 71.2(3)
C21 C20 Rh1 71.0(3)
C19 C20 Rh1 121.0(4)
C22 C21 C20 107.6(6)
C22 C21 C28 125.6(7)
C20 C21 C28 126.8(7)
C22 C21 Rh1 73.3(4)
C20 C21 Rh1 69.3(3)
C28 C21 Rh1 123.8(5)
C21 C22 C23 107.6(6)
C21 C22 C27 126.7(7)
C23 C22 C27 125.6(7)
C21 C22 Rh1 68.3(4)
C23 C22 Rh1 70.3(4)
C27 C22 Rh1 130.8(5)
C24 C23 C22 108.8(6)
C24 C23 C26 126.6(7)
C22 C23 C26 124.6(7)
C24 C23 Rh1 68.9(4)
C22 C23 Rh1 71.1(4)
C26 C23 Rh1 124.6(5)
C23 C24 C20 107.2(6)
C23 C24 C25 124.5(6)
C20 C24 C25 127.9(6)
C23 C24 Rh1 72.8(4)
C20 C24 Rh1 69.2(3)
C25 C24 Rh1 128.4(5)
C24 C25 H25A 109.5
C24 C25 H25B 109.5
H25A C25 H25B 109.5
C24 C25 H25C 109.5
H25A C25 H25C 109.5
H25B C25 H25C 109.5
C23 C26 H26A 109.5
C23 C26 H26B 109.5
H26A C26 H26B 109.5
C23 C26 H26C 109.5
H26A C26 H26C 109.5
H26B C26 H26C 109.5
C22 C27 H27A 109.5
C22 C27 H27B 109.5
H27A C27 H27B 109.5
C22 C27 H27C 109.5
H27A C27 H27C 109.5
H27B C27 H27C 109.5
C21 C28 H28A 109.5
C21 C28 H28B 109.5
H28A C28 H28B 109.5
C21 C28 H28C 109.5
H28A C28 H28C 109.5
H28B C28 H28C 109.5
C34 C29 C30 122.6(9)
C34 C29 C11 120.5(8)
C30 C29 C11 116.9(8)
C29 C30 C31 116.8(12)
C29 C30 H30A 121.6
C31 C30 H30A 121.6
C32 C31 C30 120.8(15)
C32 C31 H31A 119.6
C30 C31 H31A 119.6
C31 C32 C33 123.7(14)
C31 C32 H32A 118.1
C33 C32 H32A 118.1
C32 C33 C34 117.2(14)
C32 C33 H33A 121.4
C34 C33 H33A 121.4
C29 C34 C33 118.7(12)
C29 C34 H34A 120.6
C33 C34 H34A 120.6
C40 C35 C36 119.1(7)
C40 C35 C10 120.8(6)
C36 C35 C10 120.1(6)
C37 C36 C35 119.0(8)
C37 C36 H36A 120.5
C35 C36 H36A 120.5
C38 C37 C36 121.9(8)
C38 C37 H37A 119.1
C36 C37 H37A 119.1
C39 C38 C37 119.3(8)
C39 C38 H38A 120.3
C37 C38 H38A 120.3
C38 C39 C40 120.8(8)
C38 C39 H39A 119.6
C40 C39 H39A 119.6
C35 C40 C39 119.9(7)
C35 C40 H40A 120.1
C39 C40 H40A 120.1
Cl02 C01 Cl03 114.7(6)
Cl02 C01 Cl01 111.6(7)
Cl03 C01 Cl01 106.7(5)
Cl02 C01 H01A 107.9
Cl03 C01 H01A 107.9
Cl01 C01 H01A 107.9
Cl04 C04 Cl06 105.4(9)
Cl04 C04 Cl05 101.8(8)
Cl06 C04 Cl05 101.0(9)
Cl04 C04 H04A 115.6
Cl06 C04 H04A 115.6
Cl05 C04 H04A 115.6
Cl6A C04A Cl4A 104(2)
Cl6A C04A Cl5A 91.8(16)
Cl4A C04A Cl5A 100(2)
Cl6A C04A H04B 118.7
Cl4A C04A H04B 118.7
Cl5A C04A H04B 118.7
Cl07 C07 Cl09 113.6(9)
Cl07 C07 Cl08 109.3(8)
Cl09 C07 Cl08 110.7(6)
Cl07 C07 H07A 107.7
Cl09 C07 H07A 107.7
Cl08 C07 H07A 107.7

loop_
_geom_bond_atom_site_label_1
_geom_bond_atom_site_label_2
_geom_bond_distance
Rh1 C20 2.108(6)
Rh1 N12 2.108(6)
Rh1 C21 2.131(6)
Rh1 C24 2.136(6)
Rh1 N9 2.152(5)
Rh1 C23 2.187(7)
Rh1 C22 2.197(8)
Rh1 Cl1 2.4578(18)
C1 C2 1.477(13)
C1 H1A 0.9800
C1 H1B 0.9800
C1 H1C 0.9800
C2 C3 1.342(17)
C2 C7 1.367(17)
C3 C4 1.403(11)
C3 H3A 0.9500
C4 C5 1.312(12)
C4 H4A 0.9500
C5 C6 1.404(11)
C5 S8 1.791(7)
C6 C7 1.441(13)
C6 H6A 0.9500
C7 H7A 0.9500
S8 O8B 1.434(5)
S8 O8A 1.438(5)
S8 N9 1.595(5)
N9 C10 1.475(8)
C10 C35 1.526(9)
C10 C11 1.557(10)
C10 H10A 1.0000
C11 N12 1.483(8)
C11 C29 1.518(9)
C11 H11A 1.0000
N12 C13 1.499(9)
N12 H12 1.01(8)
C13 C14 1.512(10)
C13 H13A 0.9900
C13 H13B 0.9900
C14 C19 1.375(9)
C14 C15 1.392(9)
C15 C16 1.391(11)
C15 H15A 0.9500
C16 C17 1.351(11)
C16 H16A 0.9500
C17 C18 1.361(11)
C17 H17A 0.9500
C18 C19 1.404(9)
C18 H18A 0.9500
C19 C20 1.493(9)
C20 C24 1.437(9)
C20 C21 1.438(9)
C21 C22 1.427(10)
C21 C28 1.497(10)
C22 C23 1.449(10)
C22 C27 1.477(10)
C23 C24 1.419(10)
C23 C26 1.486(10)
C24 C25 1.489(9)
C25 H25A 0.9800
C25 H25B 0.9800
C25 H25C 0.9800
C26 H26A 0.9800
C26 H26B 0.9800
C26 H26C 0.9800
C27 H27A 0.9800
C27 H27B 0.9800
C27 H27C 0.9800
C28 H28A 0.9800
C28 H28B 0.9800
C28 H28C 0.9800
C29 C34 1.328(12)
C29 C30 1.364(12)
C30 C31 1.451(16)
C30 H30A 0.9500
C31 C32 1.28(2)
C31 H31A 0.9500
C32 C33 1.35(2)
C32 H32A 0.9500
C33 C34 1.473(16)
C33 H33A 0.9500
C34 H34A 0.9500
C35 C40 1.358(10)
C35 C36 1.396(10)
C36 C37 1.377(11)
C36 H36A 0.9500
C37 C38 1.354(13)
C37 H37A 0.9500
C38 C39 1.342(12)
C38 H38A 0.9500
C39 C40 1.405(10)
C39 H39A 0.9500
C40 H40A 0.9500
Cl01 C01 1.775(11)
C01 Cl02 1.693(11)
C01 Cl03 1.752(11)
C01 H01A 1.0000
C04 Cl04 1.765(13)
C04 Cl06 1.777(15)
C04 Cl05 1.830(15)
C04 H04A 1.0000
C04A Cl6A 1.75(2)
C04A Cl4A 1.76(2)
C04A Cl5A 1.84(3)
C04A H04B 1.0000
Cl07 C07 1.677(13)
C07 Cl09 1.698(15)
C07 Cl08 1.782(15)
C07 H07A 1.0000

loop_
_geom_hbond_atom_site_label_D
_geom_hbond_atom_site_label_H
_geom_hbond_atom_site_label_A
_geom_hbond_distance_DH
_geom_hbond_distance_HA
_geom_hbond_distance_DA
_geom_hbond_angle_DHA
N12 H12 Cl02 1.01(8) 3.35(8) 4.319(7) 160(6)
C01 H01A Cl1 1.00 2.77 3.535(11) 133.7
C04 H04A Cl1 1.00 2.68 3.597(16) 152.7
C07 H07A Cl1 1.00 2.51 3.488(12) 166.3
